data_2234692
loop_
_publ_author_name
'Al-Omar, Mohamed A.'
'Amr, Abdel-Galil E.'
'Ghabbour, Hazem A.'
'Quah, Ching Kheng'
'Fun, Hoong-Kun'

_publ_section_title
;
 Methyl
 2-({6-[(1-methoxy-2-methyl-1-oxopropan-2-yl)carbamoyl]pyridin-2-yl}formamido)-2-methylpropanoate
;
_journal_coeditor_code IS5109
_journal_issue 5
_journal_name_full 'Acta Crystallographica Section E'
_journal_page_first o1377
_journal_page_last o1378
_journal_paper_doi 10.1107/S1600536812014651
_journal_volume 68
_journal_year 2012
_chemical_formula_iupac 'C17 H23 N3 O6'
_chemical_formula_moiety 'C17 H23 N3 O6'
_chemical_formula_sum 'C17 H23 N3 O6'
_chemical_formula_weight 365.38
_chemical_name_systematic
;
Methyl 2-({6-[(1-methoxy-2-methyl-1-oxopropan-2-
yl)carbamoyl]pyridin-2-yl}formamido)-2-methylpropanoate
;
_space_group_IT_number 29
_symmetry_cell_setting orthorhombic
_symmetry_space_group_name_Hall 'P 2c -2ac'
_symmetry_space_group_name_H-M 'P c a 21'
_atom_sites_solution_hydrogens geom
_atom_sites_solution_primary direct
_atom_sites_solution_secondary difmap
_audit_creation_method SHELXL-97
_cell_angle_alpha 90.00
_cell_angle_beta 90.00
_cell_angle_gamma 90.00
_cell_formula_units_Z 4
_cell_length_a 10.2307(10)
_cell_length_b 9.3038(11)
_cell_length_c 20.652(2)
_cell_measurement_reflns_used 874
_cell_measurement_temperature 296(2)
_cell_measurement_theta_max 49.53
_cell_measurement_theta_min 4.82
_cell_volume 1965.7(4)
_computing_cell_refinement 'SAINT (Bruker, 2009)'
_computing_data_collection 'APEX2 (Bruker, 2009)'
_computing_data_reduction 'SAINT (Bruker, 2009)'
_computing_molecular_graphics 'SHELXTL (Sheldrick, 2008)'
_computing_publication_material 'SHELXTL (Sheldrick, 2008) and PLATON (Spek, 2009)'
_computing_structure_refinement 'SHELXTL (Sheldrick, 2008)'
_computing_structure_solution 'SHELXTL (Sheldrick, 2008)'
_diffrn_ambient_temperature 296(2)
_diffrn_measured_fraction_theta_full 0.981
_diffrn_measured_fraction_theta_max 0.982
_diffrn_measurement_device_type
;
Bruker SMART APEXII CCD area-detector
;
_diffrn_measurement_method '\f and \w scans'
_diffrn_radiation_monochromator graphite
_diffrn_radiation_source 'fine-focus sealed tube'
_diffrn_radiation_type CuK\a
_diffrn_radiation_wavelength 1.54178
_diffrn_reflns_av_R_equivalents 0.0430
_diffrn_reflns_av_sigmaI/netI 0.0345
_diffrn_reflns_limit_h_max 10
_diffrn_reflns_limit_h_min -12
_diffrn_reflns_limit_k_max 11
_diffrn_reflns_limit_k_min -10
_diffrn_reflns_limit_l_max 13
_diffrn_reflns_limit_l_min -24
_diffrn_reflns_number 7477
_diffrn_reflns_theta_full 70.25
_diffrn_reflns_theta_max 70.25
_diffrn_reflns_theta_min 6.40
_diffrn_standards_number 0
_exptl_absorpt_coefficient_mu 0.791
_exptl_absorpt_correction_T_max 0.9322
_exptl_absorpt_correction_T_min 0.5598
_exptl_absorpt_correction_type multi-scan
_exptl_absorpt_process_details '(SADABS; Bruker, 2009)'
_exptl_crystal_colour colourless
_exptl_crystal_density_diffrn 1.235
_exptl_crystal_density_method 'not measured'
_exptl_crystal_description plate
_exptl_crystal_F_000 776
_exptl_crystal_size_max 0.63
_exptl_crystal_size_mid 0.516
_exptl_crystal_size_min 0.09
_refine_diff_density_max 0.191
_refine_diff_density_min -0.170
_refine_ls_extinction_coef 0.0102(11)
_refine_ls_extinction_expression Fc^*^=kFc[1+0.001xFc^2^\l^3^/sin(2\q)]^-1/4^
_refine_ls_extinction_method 'SHELXTL (Sheldrick, 2008)'
_refine_ls_goodness_of_fit_ref 0.905
_refine_ls_hydrogen_treatment mixed
_refine_ls_matrix_type full
_refine_ls_number_parameters 250
_refine_ls_number_reflns 1898
_refine_ls_number_restraints 1
_refine_ls_restrained_S_all 0.905
_refine_ls_R_factor_all 0.0668
_refine_ls_R_factor_gt 0.0502
_refine_ls_shift/su_max 0.001
_refine_ls_shift/su_mean 0.001
_refine_ls_structure_factor_coef Fsqd
_refine_ls_weighting_details 'calc w=1/[\s^2^(Fo^2^)+(0.0914P)^2^+0.0000P] where P=(Fo^2^+2Fc^2^)/3'
_refine_ls_weighting_scheme calc
_refine_ls_wR_factor_gt 0.1233
_refine_ls_wR_factor_ref 0.1331
_reflns_number_gt 1249
_reflns_number_total 1898
_reflns_threshold_expression I>2\s(I)
_cod_data_source_file is5109.cif
_cod_data_source_block I
_cod_original_cell_volume 1965.8(4)
_cod_database_code 2234692
_cod_database_fobs_code 2234692

loop_
_symmetry_equiv_pos_as_xyz
'x, y, z'
'-x, -y, z+1/2'
'x+1/2, -y, z'
'-x+1/2, y, z+1/2'

loop_
_atom_site_type_symbol
_atom_site_label
_atom_site_fract_x
_atom_site_fract_y
_atom_site_fract_z
_atom_site_U_iso_or_equiv
_atom_site_adp_type
_atom_site_calc_flag
_atom_site_refinement_flags
_atom_site_occupancy
_atom_site_symmetry_multiplicity
O O1 0.6692(3) 0.7355(4) 0.72873(15) 0.1024(10) Uani d . 1 1
O O2 0.8492(3) 0.6849(5) 0.51295(18) 0.1213(13) Uani d . 1 1
O O3 1.0304(3) 0.5979(4) 0.55776(19) 0.1156(12) Uani d . 1 1
O O4 0.2658(2) 0.9156(4) 0.46691(14) 0.1017(11) Uani d . 1 1
O O5 0.3806(4) 0.6611(7) 0.3829(2) 0.1392(17) Uani d . 1 1
O O6 0.3250(4) 0.8241(7) 0.3084(2) 0.170(2) Uani d . 1 1
N N1 0.5055(3) 0.8326(3) 0.58446(14) 0.0676(8) Uani d . 1 1
N N2 0.7327(3) 0.7306(4) 0.62369(18) 0.0745(8) Uani d . 1 1
H H1N2 0.715(4) 0.744(4) 0.584(2) 0.068(12) Uiso d . 1 1
N N3 0.4811(3) 0.8725(5) 0.45674(16) 0.0830(10) Uani d . 1 1
H H1N3 0.554(5) 0.851(5) 0.484(3) 0.102(14) Uiso d . 1 1
C C1 0.5188(3) 0.8156(4) 0.64814(17) 0.0665(9) Uani d . 1 1
C C2 0.4185(4) 0.8403(4) 0.69200(19) 0.0740(10) Uani d . 1 1
H H2A 0.4315 0.8263 0.7361 0.089 Uiso calc R 1 1
C C3 0.2992(4) 0.8860(5) 0.66876(19) 0.0774(10) Uani d . 1 1
H H3A 0.2308 0.9055 0.6971 0.093 Uiso calc R 1 1
C C4 0.2830(3) 0.9021(5) 0.60377(18) 0.0737(10) Uani d . 1 1
H H4A 0.2027 0.9306 0.5870 0.088 Uiso calc R 1 1
C C5 0.3875(3) 0.8757(4) 0.5630(2) 0.0684(9) Uani d . 1 1
C C6 0.6502(3) 0.7562(5) 0.67077(17) 0.0720(9) Uani d . 1 1
C C7 0.8613(3) 0.6622(4) 0.6287(2) 0.0741(9) Uani d . 1 1
C C8 0.9097(4) 0.6522(5) 0.5605(2) 0.0862(11) Uani d . 1 1
C C9 1.0870(6) 0.5824(10) 0.4936(3) 0.147(3) Uani d . 1 1
H H9A 1.1591 0.5165 0.4954 0.220 Uiso calc R 1 1
H H9B 1.1173 0.6742 0.4786 0.220 Uiso calc R 1 1
H H9C 1.0219 0.5462 0.4643 0.220 Uiso calc R 1 1
C C10 0.9549(4) 0.7569(6) 0.6675(3) 0.1005(15) Uani d . 1 1
H H10A 0.9658 0.8474 0.6458 0.151 Uiso calc R 1 1
H H10B 1.0381 0.7099 0.6712 0.151 Uiso calc R 1 1
H H10C 0.9196 0.7731 0.7100 0.151 Uiso calc R 1 1
C C11 0.8503(6) 0.5137(6) 0.6576(3) 0.1151(17) Uani d . 1 1
H H11A 0.7937 0.4559 0.6313 0.173 Uiso calc R 1 1
H H11B 0.8149 0.5205 0.7006 0.173 Uiso calc R 1 1
H H11C 0.9353 0.4703 0.6595 0.173 Uiso calc R 1 1
C C12 0.3733(3) 0.8903(5) 0.49148(19) 0.0774(11) Uani d . 1 1
C C13 0.4893(4) 0.8851(7) 0.3870(2) 0.0988(17) Uani d . 1 1
C C14 0.3863(4) 0.7913(10) 0.3552(2) 0.121(2) Uani d . 1 1
C C15 0.2980(11) 0.5560(12) 0.3517(4) 0.212(5) Uani d . 1 1
H H15A 0.3126 0.4633 0.3709 0.317 Uiso calc R 1 1
H H15B 0.3185 0.5520 0.3064 0.317 Uiso calc R 1 1
H H15C 0.2080 0.5827 0.3571 0.317 Uiso calc R 1 1
C C16 0.6234(4) 0.8267(9) 0.3661(3) 0.135(3) Uani d . 1 1
H H16A 0.6336 0.7301 0.3816 0.203 Uiso calc R 1 1
H H16B 0.6912 0.8862 0.3838 0.203 Uiso calc R 1 1
H H16C 0.6291 0.8273 0.3197 0.203 Uiso calc R 1 1
C C17 0.4747(6) 1.0409(9) 0.3669(3) 0.143(3) Uani d . 1 1
H H17A 0.4022 1.0830 0.3896 0.215 Uiso calc R 1 1
H H17B 0.4594 1.0461 0.3211 0.215 Uiso calc R 1 1
H H17C 0.5533 1.0924 0.3774 0.215 Uiso calc R 1 1

loop_
_atom_site_aniso_label
_atom_site_aniso_U_11
_atom_site_aniso_U_22
_atom_site_aniso_U_33
_atom_site_aniso_U_12
_atom_site_aniso_U_13
_atom_site_aniso_U_23
O1 0.101(2) 0.140(3) 0.0657(19) 0.0175(18) -0.0122(14) 0.0065(18)
O2 0.096(2) 0.188(4) 0.080(2) 0.027(2) 0.0005(17) 0.002(2)
O3 0.0874(19) 0.157(3) 0.102(3) 0.0322(18) 0.0008(16) -0.005(2)
O4 0.0631(13) 0.167(3) 0.0754(17) 0.0001(15) -0.0090(13) 0.0276(19)
O5 0.133(3) 0.200(5) 0.085(3) -0.049(3) -0.009(2) -0.016(3)
O6 0.114(3) 0.318(7) 0.078(2) -0.045(4) -0.038(2) 0.024(3)
N1 0.0623(15) 0.085(2) 0.0558(18) -0.0025(14) -0.0017(11) -0.0001(14)
N2 0.0652(15) 0.096(2) 0.0620(19) 0.0030(14) -0.0075(14) 0.0038(18)
N3 0.0638(16) 0.130(3) 0.0552(18) 0.0040(16) -0.0019(13) 0.0054(17)
C1 0.0708(19) 0.074(2) 0.054(2) -0.0044(15) -0.0051(14) 0.0036(17)
C2 0.085(2) 0.080(2) 0.057(2) -0.0078(18) 0.0009(17) -0.005(2)
C3 0.071(2) 0.090(3) 0.071(3) -0.0034(19) 0.0125(17) -0.008(2)
C4 0.0646(19) 0.088(3) 0.068(2) -0.0023(17) 0.0045(15) -0.0001(19)
C5 0.0603(17) 0.081(2) 0.064(2) -0.0025(15) -0.0025(15) -0.0004(18)
C6 0.075(2) 0.087(3) 0.054(2) -0.0019(18) -0.0104(16) 0.0023(18)
C7 0.0707(19) 0.079(2) 0.072(2) 0.0061(17) -0.0080(17) 0.001(2)
C8 0.072(2) 0.101(3) 0.086(3) 0.0066(19) -0.005(2) -0.004(3)
C9 0.104(4) 0.217(8) 0.118(4) 0.037(4) 0.019(3) -0.021(5)
C10 0.078(2) 0.123(4) 0.100(3) 0.012(2) -0.020(2) -0.019(3)
C11 0.125(4) 0.100(4) 0.121(4) 0.025(3) 0.010(3) 0.021(3)
C12 0.0661(19) 0.105(3) 0.061(2) -0.0039(18) -0.0013(16) 0.008(2)
C13 0.066(2) 0.174(5) 0.056(2) -0.004(2) -0.0016(15) 0.014(3)
C14 0.086(3) 0.222(7) 0.056(3) -0.027(3) -0.004(2) 0.012(4)
C15 0.227(10) 0.274(12) 0.134(6) -0.117(9) -0.011(6) -0.065(7)
C16 0.076(3) 0.249(8) 0.081(3) -0.005(3) 0.010(2) -0.032(4)
C17 0.111(4) 0.213(8) 0.106(4) -0.015(4) 0.003(3) 0.066(5)

loop_
_atom_type_symbol
_atom_type_description
_atom_type_scat_dispersion_real
_atom_type_scat_dispersion_imag
_atom_type_scat_source
C C 0.0181 0.0000 'International Tables Vol C Tables 4.2.6.8 and 6.1.1.4'
H H 0.0000 0.0000 'International Tables Vol C Tables 4.2.6.8 and 6.1.1.4'
N N 0.0311 0.0000 'International Tables Vol C Tables 4.2.6.8 and 6.1.1.4'
O O 0.0492 0.0000 'International Tables Vol C Tables 4.2.6.8 and 6.1.1.4'

loop_
_geom_angle_atom_site_label_1
_geom_angle_atom_site_label_2
_geom_angle_atom_site_label_3
_geom_angle
C8 O3 C9 116.4(4)
C14 O5 C15 116.6(7)
C1 N1 C5 116.8(3)
C6 N2 C7 127.2(4)
C6 N2 H1N2 123(3)
C7 N2 H1N2 109(3)
C12 N3 C13 125.2(3)
C12 N3 H1N3 111(3)
C13 N3 H1N3 123(3)
N1 C1 C2 123.4(3)
N1 C1 C6 115.8(3)
C2 C1 C6 120.7(3)
C3 C2 C1 118.6(4)
C3 C2 H2A 120.7
C1 C2 H2A 120.7
C4 C3 C2 119.0(4)
C4 C3 H3A 120.5
C2 C3 H3A 120.5
C3 C4 C5 119.1(4)
C3 C4 H4A 120.4
C5 C4 H4A 120.4
N1 C5 C4 123.1(4)
N1 C5 C12 116.1(3)
C4 C5 C12 120.8(3)
O1 C6 N2 126.4(4)
O1 C6 C1 119.7(4)
N2 C6 C1 114.0(3)
N2 C7 C8 104.9(3)
N2 C7 C11 111.0(4)
C8 C7 C11 109.9(4)
N2 C7 C10 110.5(3)
C8 C7 C10 108.8(4)
C11 C7 C10 111.6(4)
O2 C8 O3 122.6(4)
O2 C8 C7 125.8(4)
O3 C8 C7 111.7(4)
O3 C9 H9A 109.5
O3 C9 H9B 109.5
H9A C9 H9B 109.5
O3 C9 H9C 109.5
H9A C9 H9C 109.5
H9B C9 H9C 109.5
C7 C10 H10A 109.5
C7 C10 H10B 109.5
H10A C10 H10B 109.5
C7 C10 H10C 109.5
H10A C10 H10C 109.5
H10B C10 H10C 109.5
C7 C11 H11A 109.5
C7 C11 H11B 109.5
H11A C11 H11B 109.5
C7 C11 H11C 109.5
H11A C11 H11C 109.5
H11B C11 H11C 109.5
O4 C12 N3 122.9(4)
O4 C12 C5 120.8(3)
N3 C12 C5 116.3(3)
N3 C13 C17 110.1(5)
N3 C13 C14 110.1(4)
C17 C13 C14 111.3(5)
N3 C13 C16 107.6(4)
C17 C13 C16 110.4(5)
C14 C13 C16 107.2(5)
O6 C14 O5 123.7(7)
O6 C14 C13 124.6(8)
O5 C14 C13 111.4(4)
O5 C15 H15A 109.5
O5 C15 H15B 109.5
H15A C15 H15B 109.5
O5 C15 H15C 109.5
H15A C15 H15C 109.5
H15B C15 H15C 109.5
C13 C16 H16A 109.5
C13 C16 H16B 109.5
H16A C16 H16B 109.5
C13 C16 H16C 109.5
H16A C16 H16C 109.5
H16B C16 H16C 109.5
C13 C17 H17A 109.5
C13 C17 H17B 109.5
H17A C17 H17B 109.5
C13 C17 H17C 109.5
H17A C17 H17C 109.5
H17B C17 H17C 109.5

loop_
_geom_bond_atom_site_label_1
_geom_bond_atom_site_label_2
_geom_bond_distance
O1 C6 1.228(5)
O2 C8 1.200(6)
O3 C8 1.335(5)
O3 C9 1.454(7)
O4 C12 1.234(4)
O5 C14 1.341(9)
O5 C15 1.444(8)
O6 C14 1.191(6)
N1 C1 1.332(5)
N1 C5 1.347(4)
N2 C6 1.309(5)
N2 C7 1.466(5)
N2 H1N2 0.84(4)
N3 C12 1.326(5)
N3 C13 1.447(6)
N3 H1N3 0.95(5)
C1 C2 1.387(5)
C1 C6 1.527(5)
C2 C3 1.379(6)
C2 H2A 0.9300
C3 C4 1.361(6)
C3 H3A 0.9300
C4 C5 1.382(5)
C4 H4A 0.9300
C5 C12 1.491(6)
C7 C8 1.497(6)
C7 C11 1.509(7)
C7 C10 1.528(6)
C9 H9A 0.9600
C9 H9B 0.9600
C9 H9C 0.9600
C10 H10A 0.9600
C10 H10B 0.9600
C10 H10C 0.9600
C11 H11A 0.9600
C11 H11B 0.9600
C11 H11C 0.9600
C13 C17 1.516(9)
C13 C14 1.518(8)
C13 C16 1.538(7)
C15 H15A 0.9600
C15 H15B 0.9600
C15 H15C 0.9600
C16 H16A 0.9600
C16 H16B 0.9600
C16 H16C 0.9600
C17 H17A 0.9600
C17 H17B 0.9600
C17 H17C 0.9600

loop_
_geom_hbond_atom_site_label_D
_geom_hbond_atom_site_label_H
_geom_hbond_atom_site_label_A
_geom_hbond_site_symmetry_A
_geom_hbond_distance_DH
_geom_hbond_distance_HA
_geom_hbond_distance_DA
_geom_hbond_angle_DHA
_geom_hbond_publ_flag
N2 H1N2 O2 . 0.85(4) 2.08(4) 2.614(5) 120(3) yes
C3 H3A O6 4 0.9300 2.4900 3.204(6) 134.00 yes

loop_
_geom_torsion_atom_site_label_1
_geom_torsion_atom_site_label_2
_geom_torsion_atom_site_label_3
_geom_torsion_atom_site_label_4
_geom_torsion
C5 N1 C1 C2 -0.2(5)
C5 N1 C1 C6 175.6(4)
N1 C1 C2 C3 -0.6(6)
C6 C1 C2 C3 -176.2(4)
C1 C2 C3 C4 1.5(6)
C2 C3 C4 C5 -1.6(7)
C1 N1 C5 C4 0.1(6)
C1 N1 C5 C12 -178.4(4)
C3 C4 C5 N1 0.8(7)
C3 C4 C5 C12 179.2(4)
C7 N2 C6 O1 4.9(7)
C7 N2 C6 C1 -174.3(3)
N1 C1 C6 O1 -178.9(4)
C2 C1 C6 O1 -3.0(6)
N1 C1 C6 N2 0.3(5)
C2 C1 C6 N2 176.3(4)
C6 N2 C7 C8 176.8(4)
C6 N2 C7 C11 58.1(6)
C6 N2 C7 C10 -66.1(5)
C9 O3 C8 O2 1.1(8)
C9 O3 C8 C7 179.6(5)
N2 C7 C8 O2 -4.7(6)
C11 C7 C8 O2 114.7(6)
C10 C7 C8 O2 -122.9(5)
N2 C7 C8 O3 176.8(4)
C11 C7 C8 O3 -63.8(5)
C10 C7 C8 O3 58.6(5)
C13 N3 C12 O4 2.3(8)
C13 N3 C12 C5 -178.6(4)
N1 C5 C12 O4 173.0(4)
C4 C5 C12 O4 -5.5(7)
N1 C5 C12 N3 -6.1(6)
C4 C5 C12 N3 175.4(4)
C12 N3 C13 C17 70.9(6)
C12 N3 C13 C14 -52.2(7)
C12 N3 C13 C16 -168.7(5)
C15 O5 C14 O6 2.2(10)
C15 O5 C14 C13 -172.4(6)
N3 C13 C14 O6 141.2(6)
C17 C13 C14 O6 18.8(8)
C16 C13 C14 O6 -102.1(8)
N3 C13 C14 O5 -44.3(6)
C17 C13 C14 O5 -166.7(5)
C16 C13 C14 O5 72.4(6)

loop_
_cod_related_entry_id
_cod_related_entry_database
_cod_related_entry_code
1 ChemSpider 30657694
